data_7020638
loop_
_publ_author_name
'Wu, Tong'
'Lin, Yue-Jian'
'Jin, Guo-Xin'

_publ_section_title
;
 Stepwise formation of organometallic macrocycles and triangular prisms
 containing 2,2'-bisbenzimidazole ligands.
;
_journal_issue 1
_journal_name_full 'Dalton transactions (Cambridge, England : 2003)'
_journal_page_first 82
_journal_page_last 88
_journal_paper_doi 10.1039/c2dt31387a
_journal_volume 42
_journal_year 2013
_chemical_formula_sum 'C117 H106 Ag F15 N16 O16 Rh4 S5'
_chemical_formula_weight 2956.99
_chemical_name_systematic
;
?
;
_space_group_IT_number 56
_symmetry_cell_setting orthorhombic
_symmetry_space_group_name_Hall '-P 2ab 2ac'
_symmetry_space_group_name_H-M 'P c c n'
_atom_sites_solution_hydrogens geom
_atom_sites_solution_primary direct
_atom_sites_solution_secondary difmap
_audit_creation_method SHELXL-97
_cell_angle_alpha 90.00
_cell_angle_beta 90.00
_cell_angle_gamma 90.00
_cell_formula_units_Z 8
_cell_length_a 34.2162(8)
_cell_length_b 25.9800(5)
_cell_length_c 28.8348(6)
_cell_measurement_reflns_used 6059
_cell_measurement_temperature 173(2)
_cell_measurement_theta_max 67.93
_cell_measurement_theta_min 2.58
_cell_volume 25632.3(9)
_computing_cell_refinement 'Bruker SAINT'
_computing_data_collection 'Bruker APEX2'
_computing_data_reduction 'Bruker SAINT'
_computing_molecular_graphics 'Bruker SHELXTL'
_computing_publication_material 'Bruker SHELXTL'
_computing_structure_refinement 'SHELXL-97 (Sheldrick, 1997)'
_computing_structure_solution 'SHELXS-97 (Sheldrick, 1990)'
_diffrn_ambient_temperature 173(2)
_diffrn_measured_fraction_theta_full 0.979
_diffrn_measured_fraction_theta_max 0.979
_diffrn_measurement_device_type 'Bruker APEX-II CCD'
_diffrn_measurement_method '\f and \w scans'
_diffrn_radiation_monochromator graphite
_diffrn_radiation_source 'fine-focus sealed tube'
_diffrn_radiation_type CuK\a
_diffrn_radiation_wavelength 1.54178
_diffrn_reflns_av_R_equivalents 0.1029
_diffrn_reflns_av_sigmaI/netI 0.0779
_diffrn_reflns_limit_h_max 38
_diffrn_reflns_limit_h_min -40
_diffrn_reflns_limit_k_max 27
_diffrn_reflns_limit_k_min -31
_diffrn_reflns_limit_l_max 34
_diffrn_reflns_limit_l_min -34
_diffrn_reflns_number 124155
_diffrn_reflns_theta_full 67.50
_diffrn_reflns_theta_max 67.50
_diffrn_reflns_theta_min 2.58
_diffrn_standards_decay_% 7.17
_exptl_absorpt_coefficient_mu 6.802
_exptl_absorpt_correction_T_max 0.8760
_exptl_absorpt_correction_T_min 0.8484
_exptl_absorpt_correction_type multi-scan
_exptl_absorpt_process_details sadabs
_exptl_crystal_colour orange
_exptl_crystal_density_diffrn 1.533
_exptl_crystal_density_method 'not measured'
_exptl_crystal_description block
_exptl_crystal_F_000 11920
_exptl_crystal_size_max 0.03
_exptl_crystal_size_mid 0.02
_exptl_crystal_size_min 0.02
_platon_squeeze_details
;
;
_refine_diff_density_max 3.463
_refine_diff_density_min -2.784
_refine_diff_density_rms 0.194
_refine_ls_extinction_method none
_refine_ls_goodness_of_fit_ref 0.965
_refine_ls_hydrogen_treatment constral
_refine_ls_matrix_type full
_refine_ls_number_parameters 1351
_refine_ls_number_reflns 22619
_refine_ls_number_restraints 105
_refine_ls_restrained_S_all 0.965
_refine_ls_R_factor_all 0.1392
_refine_ls_R_factor_gt 0.0976
_refine_ls_shift/su_max 0.006
_refine_ls_shift/su_mean 0.000
_refine_ls_structure_factor_coef Fsqd
_refine_ls_weighting_details 'calc w=1/[\s^2^(Fo^2^)+(0.2000P)^2^+0.0000P] where P=(Fo^2^+2Fc^2^)/3'
_refine_ls_weighting_scheme calc
_refine_ls_wR_factor_gt 0.2603
_refine_ls_wR_factor_ref 0.2919
_reflns_number_gt 12878
_reflns_number_total 22619
_reflns_threshold_expression >2sigma(I)
_cod_data_source_file c2dt31387a.txt
_cod_data_source_block 3b
_cod_depositor_comments
;
The following automatic conversions were performed:

'_symmetry_cell_setting' value 'Orthorhombic' changed to
'orthorhombic' according to
/home/saulius/struct/CIF-dictionaries/cif_core.dic dictionary named
'cif_core.dic' version 2.4.2 from 2011-04-26.

Automatic conversion script
Id: cif_fix_values 1891 2012-01-12 08:04:46Z andrius 
;
_cod_original_sg_symbol_H-M Pccn
_cod_database_code 7020638

loop_
_symmetry_equiv_pos_as_xyz
'x, y, z'
'-x+1/2, -y+1/2, z'
'-x, y+1/2, -z+1/2'
'x+1/2, -y, -z+1/2'
'-x, -y, -z'
'x-1/2, y-1/2, -z'
'x, -y-1/2, z-1/2'
'-x-1/2, y, z-1/2'

loop_
_atom_site_label
_atom_site_type_symbol
_atom_site_fract_x
_atom_site_fract_y
_atom_site_fract_z
_atom_site_U_iso_or_equiv
_atom_site_adp_type
_atom_site_occupancy
_atom_site_symmetry_multiplicity
_atom_site_calc_flag
_atom_site_refinement_flags
Rh1 Rh 0.05306(2) 0.26735(3) 0.86023(2) 0.0491(2) Uani 1 1 d .
Rh2 Rh -0.01687(2) 0.22007(3) 0.68944(3) 0.0542(2) Uani 1 1 d .
Rh3 Rh 0.30966(2) 0.51226(3) 0.67634(2) 0.0511(2) Uani 1 1 d .
Rh4 Rh 0.24985(2) 0.45248(2) 0.50362(2) 0.0465(2) Uani 1 1 d .
Ag1 Ag 0.11567(4) 0.43021(5) 0.68167(4) 0.0967(4) Uani 1 1 d .
N1 N 0.0687(4) 0.2384(5) 0.7911(4) 0.082(3) Uani 1 1 d .
N2 N -0.0045(5) 0.2491(5) 0.8315(5) 0.109(5) Uani 1 1 d .
N3 N -0.0321(4) 0.2347(6) 0.7607(5) 0.095(4) Uani 1 1 d .
N4 N 0.0404(4) 0.2211(5) 0.7224(4) 0.085(3) Uani 1 1 d .
N5 N 0.3099(4) 0.5384(5) 0.6047(5) 0.097(4) Uani 1 1 d .
N6 N 0.2844(5) 0.4429(5) 0.6416(4) 0.095(4) Uani 1 1 d .
N7 N 0.2594(4) 0.4222(5) 0.5722(4) 0.088(3) Uani 1 1 d .
N8 N 0.2832(4) 0.5145(5) 0.5358(4) 0.093(4) Uani 1 1 d .
N9 N 0.0445(5) 0.3391(5) 0.8272(5) 0.104(4) Uani 1 1 d .
N10 N 0.2526(4) 0.5386(5) 0.6762(5) 0.096(4) Uani 1 1 d .
N11 N 0.0987(4) 0.4391(5) 0.7638(5) 0.098(4) Uani 1 1 d .
N12 N 0.1554(4) 0.4947(5) 0.7196(5) 0.096(4) Uani 1 1 d .
N13 N -0.0130(5) 0.3035(7) 0.6891(4) 0.114(5) Uani 1 1 d .
N14 N 0.2002(4) 0.4886(5) 0.5348(4) 0.095(4) Uani 1 1 d .
N15 N 0.0540(4) 0.4025(5) 0.6455(5) 0.095(4) Uani 1 1 d .
N16 N 0.1138(4) 0.4567(5) 0.6017(4) 0.093(4) Uani 1 1 d .
O1 O 0.1277(5) 0.3424(5) 0.6997(5) 0.093(6) Uani 0.72(3) 1 d P
O1' O 0.168(4) 0.371(4) 0.675(4) 0.27(6) Uani 0.28(3) 1 d PU
O2 O 0.1815(6) 0.3958(10) 0.8497(7) 0.204(10) Uani 1 1 d .
O3 O 0.2158(6) 0.4224(5) 0.7834(7) 0.165(7) Uani 1 1 d .
O4 O 0.1754(5) 0.3461(6) 0.7838(6) 0.160(6) Uani 1 1 d .
O5 O 0.1079(8) 0.3021(8) 0.6087(7) 0.219(11) Uani 1 1 d .
O6 O 0.1273(8) 0.3458(7) 0.5380(8) 0.223(11) Uani 1 1 d .
O7 O 0.0663(7) 0.2969(16) 0.5456(13) 0.36(2) Uani 1 1 d .
S1 S 0.19947(15) 0.38284(17) 0.80832(15) 0.0996(12) Uani 1 1 d .
S2 S 0.1054(2) 0.3041(2) 0.5593(2) 0.1293(18) Uani 1 1 d .
F1 F 0.2613(4) 0.3232(6) 0.7954(5) 0.152(5) Uani 1 1 d .
F2 F 0.2667(5) 0.3747(6) 0.8493(5) 0.166(5) Uani 1 1 d .
F3 F 0.2317(6) 0.3127(7) 0.8613(5) 0.197(7) Uani 1 1 d .
F4 F 0.1345(8) 0.2491(8) 0.4946(5) 0.238(10) Uani 1 1 d .
F5 F 0.1693(6) 0.2487(6) 0.5547(7) 0.199(7) Uani 1 1 d .
F6 F 0.1155(6) 0.2080(7) 0.5548(8) 0.221(8) Uani 1 1 d U
C1 C 0.0976(5) 0.2310(6) 0.7584(5) 0.085(4) Uani 1 1 d .
C2 C 0.1387(5) 0.2300(6) 0.7626(6) 0.089(4) Uani 1 1 d .
H2 H 0.1506 0.2382 0.7914 0.106 Uiso 1 1 calc R
C3 C 0.1620(7) 0.2167(7) 0.7241(7) 0.122(7) Uani 1 1 d .
H3 H 0.1896 0.2144 0.7274 0.147 Uiso 1 1 calc R
C4 C 0.1448(6) 0.2070(7) 0.6813(6) 0.105(5) Uani 1 1 d .
H4 H 0.1607 0.1990 0.6552 0.126 Uiso 1 1 calc R
C5 C 0.1030(6) 0.2092(6) 0.6765(6) 0.099(5) Uani 1 1 d .
H5 H 0.0913 0.2036 0.6470 0.119 Uiso 1 1 calc R
C6 C 0.0798(5) 0.2193(5) 0.7147(5) 0.081(4) Uani 1 1 d .
C7 C 0.0388(5) 0.2341(6) 0.7663(5) 0.089(4) Uani 1 1 d .
C8 C 0.0005(5) 0.2390(6) 0.7857(5) 0.085(4) Uani 1 1 d .
C9 C -0.0453(5) 0.2556(8) 0.8373(6) 0.109(6) Uani 1 1 d .
C10 C -0.0635(7) 0.2678(9) 0.8764(9) 0.141(8) Uani 1 1 d .
H10 H -0.0507 0.2764 0.9045 0.169 Uiso 1 1 calc R
C11 C -0.1078(10) 0.2663(12) 0.8702(11) 0.184(12) Uani 1 1 d DU
H11 H -0.1240 0.2733 0.8962 0.221 Uiso 1 1 calc R
C12 C -0.1260(10) 0.2545(14) 0.8264(11) 0.192(12) Uani 1 1 d DU
H12 H -0.1537 0.2525 0.8252 0.230 Uiso 1 1 calc R
C13 C -0.1032(7) 0.2453(9) 0.7826(9) 0.137(8) Uani 1 1 d .
H13 H -0.1144 0.2403 0.7528 0.164 Uiso 1 1 calc R
C14 C -0.0615(5) 0.2453(8) 0.7929(8) 0.112(6) Uani 1 1 d .
C15 C 0.3116(5) 0.5812(6) 0.5748(6) 0.094(4) Uani 1 1 d .
C16 C 0.3236(7) 0.6293(8) 0.5826(6) 0.135(8) Uani 1 1 d .
H16 H 0.3343 0.6389 0.6117 0.161 Uiso 1 1 calc R
C17 C 0.3196(8) 0.6651(8) 0.5466(7) 0.148(9) Uani 1 1 d .
H17 H 0.3244 0.7006 0.5521 0.178 Uiso 1 1 calc R
C18 C 0.3084(9) 0.6479(8) 0.5015(8) 0.154(10) Uani 1 1 d .
H18 H 0.3115 0.6706 0.4760 0.185 Uiso 1 1 calc R
C19 C 0.2929(7) 0.5989(7) 0.4934(7) 0.128(7) Uani 1 1 d .
H19 H 0.2828 0.5884 0.4643 0.153 Uiso 1 1 calc R
C20 C 0.2937(5) 0.5670(6) 0.5321(5) 0.093(4) Uani 1 1 d .
C21 C 0.2943(6) 0.5025(6) 0.5794(5) 0.098(5) Uani 1 1 d .
C22 C 0.2809(5) 0.4550(5) 0.5983(5) 0.082(4) Uani 1 1 d .
C23 C 0.2649(5) 0.4001(6) 0.6488(5) 0.089(4) Uani 1 1 d .
C24 C 0.2584(5) 0.3684(6) 0.6842(6) 0.096(5) Uani 1 1 d .
H24 H 0.2707 0.3761 0.7129 0.116 Uiso 1 1 calc R
C25 C 0.2351(6) 0.3252(7) 0.6822(7) 0.119(6) Uani 1 1 d .
H25 H 0.2279 0.3063 0.7091 0.142 Uiso 1 1 calc R
C26 C 0.2232(6) 0.3115(7) 0.6383(6) 0.103(5) Uani 1 1 d .
H26 H 0.2102 0.2794 0.6352 0.123 Uiso 1 1 calc R
C27 C 0.2282(6) 0.3397(6) 0.5985(6) 0.104(5) Uani 1 1 d .
H27 H 0.2174 0.3296 0.5696 0.124 Uiso 1 1 calc R
C28 C 0.2498(4) 0.3834(5) 0.6038(4) 0.072(3) Uani 1 1 d .
C29 C 0.1403(5) 0.5419(6) 0.8332(6) 0.092(4) Uani 1 1 d .
C30 C 0.1627(6) 0.5450(5) 0.7941(6) 0.094(5) Uani 1 1 d .
C31 C 0.1890(7) 0.5827(8) 0.7924(7) 0.125(7) Uani 1 1 d .
H31 H 0.2049 0.5864 0.7655 0.150 Uiso 1 1 calc R
C32 C 0.1938(6) 0.6178(7) 0.8301(8) 0.120(6) Uani 1 1 d U
H32 H 0.2127 0.6446 0.8282 0.144 Uiso 1 1 calc R
C33 C 0.1695(8) 0.6124(8) 0.8717(7) 0.128(7) Uani 1 1 d .
H33 H 0.1727 0.6353 0.8971 0.154 Uiso 1 1 calc R
C34 C 0.1423(6) 0.5744(7) 0.8735(6) 0.100(5) Uani 1 1 d .
C35 C 0.1137(8) 0.5675(10) 0.9098(8) 0.139(8) Uani 1 1 d U
H35 H 0.1129 0.5902 0.9355 0.167 Uiso 1 1 calc R
C36 C 0.0887(7) 0.5289(9) 0.9065(7) 0.123(6) Uani 1 1 d U
H36 H 0.0711 0.5246 0.9318 0.147 Uiso 1 1 calc R
C37 C 0.0849(7) 0.4918(8) 0.8679(7) 0.125(7) Uani 1 1 d .
H37 H 0.0665 0.4645 0.8691 0.150 Uiso 1 1 calc R
C38 C 0.1095(5) 0.4982(6) 0.8298(6) 0.099(5) Uani 1 1 d .
C39 C 0.1160(5) 0.4750(6) 0.7854(6) 0.091(4) Uani 1 1 d .
C40 C 0.1481(6) 0.5051(6) 0.7626(5) 0.094(5) Uani 1 1 d .
C41 C 0.0721(5) 0.3640(6) 0.8054(6) 0.091(4) Uani 1 1 d .
H41 H 0.0966 0.3474 0.8015 0.110 Uiso 1 1 calc R
C42 C 0.0677(5) 0.4136(7) 0.7874(7) 0.109(5) Uani 1 1 d .
C43 C 0.0298(6) 0.4380(9) 0.7924(10) 0.146(9) Uani 1 1 d .
H43 H 0.0242 0.4709 0.7795 0.175 Uiso 1 1 calc R
C44 C 0.0035(6) 0.4111(7) 0.8162(9) 0.127(7) Uani 1 1 d .
H44 H -0.0209 0.4274 0.8218 0.153 Uiso 1 1 calc R
C45 C 0.0076(7) 0.3638(8) 0.8331(9) 0.142(9) Uani 1 1 d .
H45 H -0.0133 0.3470 0.8485 0.170 Uiso 1 1 calc R
C46 C 0.2428(6) 0.5844(7) 0.6606(6) 0.105(6) Uani 1 1 d .
H46 H 0.2629 0.6057 0.6485 0.126 Uiso 1 1 calc R
C47 C 0.2032(6) 0.6046(7) 0.6606(7) 0.120(6) Uani 1 1 d .
H47 H 0.1971 0.6377 0.6486 0.143 Uiso 1 1 calc R
C48 C 0.1742(7) 0.5716(7) 0.6800(7) 0.117(6) Uani 1 1 d .
H48 H 0.1475 0.5814 0.6792 0.140 Uiso 1 1 calc R
C49 C 0.1845(5) 0.5271(5) 0.6990(6) 0.089(4) Uani 1 1 d .
C50 C 0.2221(5) 0.5092(5) 0.6950(5) 0.082(4) Uani 1 1 d .
H50 H 0.2277 0.4753 0.7055 0.099 Uiso 1 1 calc R
C51 C 0.0326(6) 0.4328(7) 0.5262(6) 0.103(5) Uani 1 1 d .
C52 C 0.0718(5) 0.4555(6) 0.5313(6) 0.094(4) Uani 1 1 d .
C53 C 0.0893(7) 0.4757(8) 0.4931(6) 0.116(6) Uani 1 1 d .
H53 H 0.1154 0.4881 0.4954 0.139 Uiso 1 1 calc R
C54 C 0.0702(7) 0.4785(9) 0.4510(6) 0.125(7) Uani 1 1 d .
H54 H 0.0842 0.4914 0.4251 0.150 Uiso 1 1 calc R
C55 C 0.0323(9) 0.4640(7) 0.4445(7) 0.132(8) Uani 1 1 d .
H55 H 0.0194 0.4701 0.4158 0.159 Uiso 1 1 calc R
C56 C 0.0111(7) 0.4378(6) 0.4844(8) 0.117(6) Uani 1 1 d .
C57 C -0.0247(8) 0.4176(10) 0.4895(10) 0.144(8) Uani 1 1 d U
H57 H -0.0414 0.4214 0.4634 0.172 Uiso 1 1 calc R
C58 C -0.0404(7) 0.3934(9) 0.5250(8) 0.127(7) Uani 1 1 d U
H58 H -0.0653 0.3772 0.5234 0.153 Uiso 1 1 calc R
C59 C -0.0186(7) 0.3933(7) 0.5637(8) 0.124(7) Uani 1 1 d .
H59 H -0.0300 0.3788 0.5907 0.149 Uiso 1 1 calc R
C60 C 0.0197(6) 0.4126(6) 0.5679(8) 0.110(6) Uani 1 1 d .
C61 C 0.0497(5) 0.4166(7) 0.6027(6) 0.095(4) Uani 1 1 d .
C62 C 0.0840(5) 0.4441(5) 0.5796(5) 0.088(4) Uani 1 1 d .
C63 C -0.0442(6) 0.3306(8) 0.7052(8) 0.130(8) Uani 1 1 d .
H63 H -0.0662 0.3148 0.7192 0.155 Uiso 1 1 calc R
C64 C -0.0408(7) 0.3838(10) 0.6994(11) 0.159(10) Uani 1 1 d .
H64 H -0.0626 0.4037 0.7091 0.190 Uiso 1 1 calc R
C65 C -0.0105(9) 0.4102(8) 0.6818(10) 0.167(12) Uani 1 1 d .
H65 H -0.0099 0.4468 0.6806 0.201 Uiso 1 1 calc R
C66 C 0.0210(5) 0.3792(7) 0.6649(7) 0.102(5) Uani 1 1 d .
C67 C 0.0205(6) 0.3256(8) 0.6677(6) 0.110(6) Uani 1 1 d .
H67 H 0.0413 0.3051 0.6560 0.132 Uiso 1 1 calc R
C68 C 0.1757(5) 0.4623(7) 0.5600(5) 0.089(4) Uani 1 1 d .
H68 H 0.1805 0.4269 0.5660 0.107 Uiso 1 1 calc R
C69 C 0.1430(5) 0.4853(6) 0.5781(6) 0.093(4) Uani 1 1 d .
C70 C 0.1373(6) 0.5375(7) 0.5737(7) 0.116(6) Uani 1 1 d .
H70 H 0.1146 0.5532 0.5862 0.139 Uiso 1 1 calc R
C71 C 0.1661(6) 0.5681(7) 0.5498(7) 0.112(6) Uani 1 1 d .
H71 H 0.1644 0.6045 0.5478 0.135 Uiso 1 1 calc R
C72 C 0.1960(6) 0.5407(6) 0.5303(6) 0.111(6) Uani 1 1 d .
H72 H 0.2149 0.5590 0.5127 0.133 Uiso 1 1 calc R
C73 C 0.0447(8) 0.2313(10) 0.9281(8) 0.131(8) Uani 1 1 d .
C74 C 0.0827(8) 0.2140(7) 0.9079(7) 0.121(7) Uani 1 1 d .
C75 C 0.1058(5) 0.2598(7) 0.8995(5) 0.098(5) Uani 1 1 d .
C76 C 0.0854(6) 0.3014(7) 0.9169(6) 0.106(5) Uani 1 1 d .
C77 C 0.0475(6) 0.2831(9) 0.9343(5) 0.109(6) Uani 1 1 d .
C78 C 0.0163(7) 0.2013(10) 0.9452(9) 0.156(10) Uani 1 1 d .
H78A H 0.0189 0.1990 0.9789 0.233 Uiso 1 1 calc R
H78B H 0.0183 0.1668 0.9316 0.233 Uiso 1 1 calc R
H78C H -0.0092 0.2162 0.9374 0.233 Uiso 1 1 calc R
C79 C 0.0961(10) 0.1591(8) 0.8940(11) 0.220(18) Uani 1 1 d .
H79A H 0.1085 0.1424 0.9206 0.330 Uiso 1 1 calc R
H79B H 0.1149 0.1614 0.8684 0.330 Uiso 1 1 calc R
H79C H 0.0734 0.1389 0.8841 0.330 Uiso 1 1 calc R
C80 C 0.1502(6) 0.2574(8) 0.8828(7) 0.125(7) Uani 1 1 d .
H80A H 0.1603 0.2925 0.8792 0.187 Uiso 1 1 calc R
H80B H 0.1517 0.2394 0.8530 0.187 Uiso 1 1 calc R
H80C H 0.1658 0.2389 0.9059 0.187 Uiso 1 1 calc R
C81 C 0.1017(7) 0.3555(7) 0.9201(8) 0.135(8) Uani 1 1 d .
H81A H 0.1260 0.3550 0.9380 0.202 Uiso 1 1 calc R
H81B H 0.0827 0.3779 0.9356 0.202 Uiso 1 1 calc R
H81C H 0.1069 0.3686 0.8888 0.202 Uiso 1 1 calc R
C82 C 0.0153(9) 0.3193(12) 0.9584(11) 0.193(12) Uani 1 1 d U
H82A H 0.0196 0.3197 0.9920 0.289 Uiso 1 1 calc R
H82B H -0.0108 0.3059 0.9517 0.289 Uiso 1 1 calc R
H82C H 0.0177 0.3543 0.9462 0.289 Uiso 1 1 calc R
C83 C -0.0342(9) 0.2129(10) 0.6134(10) 0.149(10) Uani 1 1 d .
C84 C -0.0079(7) 0.1793(9) 0.6258(7) 0.118(6) Uani 1 1 d .
C85 C -0.0194(6) 0.1414(9) 0.6639(7) 0.127(7) Uani 1 1 d D
C86 C -0.0571(7) 0.1619(9) 0.6790(8) 0.139(8) Uani 1 1 d DU
C87 C -0.0688(7) 0.2055(7) 0.6502(7) 0.113(6) Uani 1 1 d .
C88 C -0.0350(9) 0.2577(10) 0.5840(8) 0.174(12) Uani 1 1 d .
H88A H -0.0308 0.2886 0.6028 0.261 Uiso 1 1 calc R
H88B H -0.0605 0.2600 0.5685 0.261 Uiso 1 1 calc R
H88C H -0.0143 0.2550 0.5606 0.261 Uiso 1 1 calc R
C89 C 0.0307(8) 0.1685(10) 0.5963(7) 0.148(9) Uani 1 1 d .
H89A H 0.0242 0.1464 0.5698 0.221 Uiso 1 1 calc R
H89B H 0.0501 0.1512 0.6158 0.221 Uiso 1 1 calc R
H89C H 0.0413 0.2012 0.5850 0.221 Uiso 1 1 calc R
C90 C 0.0001(7) 0.0946(8) 0.6785(8) 0.132(7) Uani 1 1 d .
H90A H 0.0015 0.0705 0.6524 0.198 Uiso 1 1 calc R
H90B H -0.0145 0.0788 0.7040 0.198 Uiso 1 1 calc R
H90C H 0.0267 0.1028 0.6890 0.198 Uiso 1 1 calc R
C91 C -0.0849(7) 0.1344(9) 0.7097(7) 0.140(8) Uani 1 1 d D
H91A H -0.0892 0.1547 0.7379 0.210 Uiso 1 1 calc R
H91B H -0.0740 0.1008 0.7181 0.210 Uiso 1 1 calc R
H91C H -0.1098 0.1296 0.6935 0.210 Uiso 1 1 calc R
C92 C -0.1048(9) 0.2317(11) 0.6470(10) 0.186(13) Uani 1 1 d .
H92A H -0.1117 0.2366 0.6143 0.279 Uiso 1 1 calc R
H92B H -0.1026 0.2654 0.6622 0.279 Uiso 1 1 calc R
H92C H -0.1252 0.2115 0.6624 0.279 Uiso 1 1 calc R
C93 C 0.3365(4) 0.4775(5) 0.7387(4) 0.130(7) Uani 1 1 d GU
C94 C 0.3655(4) 0.4870(6) 0.7044(5) 0.149(10) Uani 1 1 d G
C95 C 0.3660(4) 0.5408(6) 0.6953(4) 0.158(9) Uani 1 1 d GU
C96 C 0.3374(4) 0.5644(5) 0.7239(4) 0.128(7) Uani 1 1 d GU
C97 C 0.3191(4) 0.5253(5) 0.7507(4) 0.113(6) Uani 1 1 d GU
C98 C 0.3261(7) 0.4256(7) 0.7588(7) 0.30(2) Uani 1 1 d GU
H98A H 0.3421 0.4190 0.7863 0.443 Uiso 1 1 calc R
H98B H 0.3309 0.3987 0.7356 0.443 Uiso 1 1 calc R
H98C H 0.2984 0.4254 0.7675 0.443 Uiso 1 1 calc R
C99 C 0.3912(6) 0.4470(9) 0.6817(8) 0.39(4) Uani 1 1 d GU
H99A H 0.3766 0.4148 0.6784 0.583 Uiso 1 1 calc R
H99B H 0.4144 0.4412 0.7010 0.583 Uiso 1 1 calc R
H99C H 0.3993 0.4592 0.6510 0.583 Uiso 1 1 calc R
C100 C 0.3924(6) 0.5679(10) 0.6612(6) 0.81(12) Uani 1 1 d G
H10A H 0.4168 0.5776 0.6766 1.208 Uiso 1 1 calc R
H10B H 0.3793 0.5989 0.6496 1.208 Uiso 1 1 calc R
H10C H 0.3982 0.5449 0.6352 1.208 Uiso 1 1 calc R
C101 C 0.3280(7) 0.6212(6) 0.7255(8) 0.33(3) Uani 1 1 d G
H10D H 0.3007 0.6259 0.7350 0.497 Uiso 1 1 calc R
H10E H 0.3319 0.6363 0.6947 0.497 Uiso 1 1 calc R
H10F H 0.3452 0.6382 0.7479 0.497 Uiso 1 1 calc R
C102 C 0.2869(6) 0.5332(9) 0.7858(6) 0.30(3) Uani 1 1 d G
H10G H 0.2984 0.5379 0.8167 0.448 Uiso 1 1 calc R
H10H H 0.2698 0.5030 0.7861 0.448 Uiso 1 1 calc R
H10I H 0.2717 0.5638 0.7775 0.448 Uiso 1 1 calc R
C103 C 0.2561(6) 0.4640(7) 0.4306(5) 0.103(6) Uani 1 1 d .
C104 C 0.2881(5) 0.4357(6) 0.4480(6) 0.093(4) Uani 1 1 d .
C105 C 0.2754(6) 0.3896(6) 0.4656(6) 0.096(5) Uani 1 1 d .
C106 C 0.2335(6) 0.3878(7) 0.4624(5) 0.101(5) Uani 1 1 d .
C107 C 0.2227(6) 0.4331(8) 0.4400(6) 0.109(5) Uani 1 1 d .
C108 C 0.3286(6) 0.4579(11) 0.4458(8) 0.157(10) Uani 1 1 d .
H10J H 0.3475 0.4320 0.4561 0.235 Uiso 1 1 calc R
H10K H 0.3301 0.4881 0.4661 0.235 Uiso 1 1 calc R
H10L H 0.3345 0.4681 0.4139 0.235 Uiso 1 1 calc R
C109 C 0.3024(7) 0.3476(8) 0.4847(8) 0.141(8) Uani 1 1 d .
H10M H 0.3241 0.3636 0.5014 0.211 Uiso 1 1 calc R
H10N H 0.3126 0.3270 0.4589 0.211 Uiso 1 1 calc R
H10O H 0.2876 0.3254 0.5059 0.211 Uiso 1 1 calc R
C110 C 0.2052(8) 0.3432(7) 0.4715(7) 0.143(9) Uani 1 1 d .
H11A H 0.1863 0.3533 0.4954 0.214 Uiso 1 1 calc R
H11B H 0.2199 0.3130 0.4821 0.214 Uiso 1 1 calc R
H11C H 0.1912 0.3348 0.4428 0.214 Uiso 1 1 calc R
C111 C 0.1800(7) 0.4493(10) 0.4260(6) 0.144(9) Uani 1 1 d .
H11D H 0.1802 0.4635 0.3945 0.217 Uiso 1 1 calc R
H11E H 0.1704 0.4754 0.4477 0.217 Uiso 1 1 calc R
H11F H 0.1628 0.4191 0.4270 0.217 Uiso 1 1 calc R
C112 C 0.2582(7) 0.5143(8) 0.4021(6) 0.132(8) Uani 1 1 d .
H11G H 0.2843 0.5295 0.4053 0.198 Uiso 1 1 calc R
H11H H 0.2386 0.5387 0.4137 0.198 Uiso 1 1 calc R
H11I H 0.2530 0.5068 0.3694 0.198 Uiso 1 1 calc R
C113 C 0.2407(6) 0.3463(8) 0.8280(5) 0.107(5) Uani 1 1 d .
C114 C 0.1312(5) 0.2490(5) 0.5377(5) 0.076(3) Uani 1 1 d .

loop_
_atom_site_aniso_label
_atom_site_aniso_U_11
_atom_site_aniso_U_22
_atom_site_aniso_U_33
_atom_site_aniso_U_23
_atom_site_aniso_U_13
_atom_site_aniso_U_12
Rh1 0.0597(5) 0.0475(4) 0.0401(3) 0.0078(3) -0.0041(3) -0.0126(3)
Rh2 0.0602(5) 0.0514(4) 0.0511(4) 0.0082(3) -0.0150(3) -0.0138(3)
Rh3 0.0607(5) 0.0538(4) 0.0389(3) 0.0009(3) -0.0021(3) -0.0074(3)
Rh4 0.0693(5) 0.0405(3) 0.0297(3) -0.0014(3) 0.0085(3) -0.0067(3)
Ag1 0.1216(10) 0.0830(7) 0.0856(7) 0.0050(6) -0.0051(6) -0.0042(6)
N1 0.086(8) 0.084(7) 0.076(7) 0.004(6) -0.002(6) -0.005(6)
N2 0.151(14) 0.083(8) 0.092(9) 0.000(7) 0.020(9) -0.037(8)
N3 0.089(9) 0.110(10) 0.085(8) 0.007(7) -0.006(7) -0.018(7)
N4 0.082(9) 0.095(8) 0.078(7) 0.008(6) -0.011(6) -0.011(6)
N5 0.122(11) 0.081(8) 0.089(8) 0.001(7) -0.010(7) -0.024(7)
N6 0.132(12) 0.080(8) 0.073(7) 0.010(6) -0.006(7) 0.002(7)
N7 0.118(10) 0.084(8) 0.062(6) 0.001(6) 0.000(6) 0.005(6)
N8 0.121(11) 0.083(8) 0.075(7) 0.003(6) 0.001(7) -0.026(7)
N9 0.111(11) 0.091(9) 0.109(10) 0.011(8) 0.021(8) -0.014(7)
N10 0.104(10) 0.102(9) 0.083(8) 0.010(7) 0.000(7) -0.010(7)
N11 0.105(10) 0.092(9) 0.096(9) 0.009(7) -0.014(8) -0.014(7)
N12 0.127(11) 0.076(7) 0.085(8) 0.006(6) -0.001(8) -0.005(7)
N13 0.110(12) 0.178(16) 0.054(6) 0.031(8) -0.017(7) -0.018(10)
N14 0.118(11) 0.088(8) 0.078(7) 0.003(6) 0.010(7) -0.006(7)
N15 0.116(11) 0.086(8) 0.084(8) 0.005(6) 0.000(7) -0.004(7)
N16 0.121(11) 0.073(7) 0.085(8) 0.002(6) -0.002(7) -0.013(7)
O1 0.126(14) 0.071(8) 0.082(9) 0.014(7) -0.001(8) 0.015(7)
O1' 0.27(6) 0.27(6) 0.27(6) 0.00(2) 0.00(2) 0.01(2)
O2 0.181(19) 0.29(3) 0.144(15) -0.073(16) 0.001(13) 0.057(17)
O3 0.203(17) 0.089(9) 0.203(18) 0.023(10) 0.042(14) -0.011(9)
O4 0.187(16) 0.138(12) 0.155(14) -0.020(10) -0.052(12) -0.017(11)
O5 0.35(3) 0.181(18) 0.128(14) -0.047(13) 0.076(17) -0.014(19)
O6 0.32(3) 0.098(11) 0.26(3) 0.039(14) 0.06(2) 0.005(14)
O7 0.13(2) 0.52(6) 0.43(5) -0.17(4) -0.11(3) 0.10(3)
S1 0.116(3) 0.092(3) 0.091(2) -0.009(2) 0.007(2) -0.002(2)
S2 0.167(6) 0.110(4) 0.111(4) -0.012(3) 0.012(3) 0.017(3)
F1 0.168(12) 0.164(12) 0.123(9) 0.002(8) 0.007(8) 0.031(9)
F2 0.165(13) 0.193(14) 0.140(11) -0.016(10) -0.026(9) -0.012(10)
F3 0.26(2) 0.216(16) 0.119(10) 0.059(11) -0.019(11) 0.023(14)
F4 0.36(3) 0.25(2) 0.105(10) -0.052(12) -0.025(13) 0.110(19)
F5 0.207(17) 0.162(13) 0.230(19) -0.038(13) -0.073(15) 0.023(11)
F6 0.242(15) 0.153(11) 0.268(16) -0.029(12) 0.062(13) -0.006(11)
C1 0.092(11) 0.078(9) 0.085(9) 0.000(7) -0.007(8) -0.001(7)
C2 0.089(11) 0.082(9) 0.095(10) -0.003(8) -0.011(8) -0.004(7)
C3 0.155(19) 0.104(13) 0.108(14) 0.012(11) 0.030(13) 0.011(12)
C4 0.115(15) 0.126(14) 0.075(10) 0.011(9) -0.010(9) -0.030(11)
C5 0.120(14) 0.094(11) 0.083(10) 0.009(8) 0.023(9) -0.015(9)
C6 0.085(10) 0.072(8) 0.085(9) 0.008(7) 0.014(7) 0.001(6)
C7 0.108(13) 0.085(9) 0.072(9) 0.006(7) -0.008(8) -0.016(8)
C8 0.100(11) 0.084(9) 0.072(8) 0.009(7) -0.012(8) -0.015(7)
C9 0.090(12) 0.148(16) 0.088(11) -0.027(10) 0.035(9) -0.047(10)
C10 0.120(18) 0.15(2) 0.15(2) -0.033(16) 0.014(15) 0.009(13)
C11 0.173(18) 0.188(18) 0.190(19) -0.032(16) 0.002(16) 0.004(15)
C12 0.177(19) 0.22(2) 0.183(19) -0.004(16) 0.010(16) 0.026(16)
C13 0.14(2) 0.123(16) 0.15(2) 0.022(15) 0.008(15) 0.011(13)
C14 0.075(12) 0.116(13) 0.145(17) 0.016(12) -0.003(11) -0.017(9)
C15 0.117(13) 0.072(9) 0.092(10) -0.006(8) -0.006(9) -0.012(8)
C16 0.19(2) 0.126(15) 0.083(11) 0.006(11) -0.014(12) -0.078(15)
C17 0.23(3) 0.105(14) 0.107(14) 0.009(12) -0.053(16) -0.037(15)
C18 0.25(3) 0.095(14) 0.119(16) 0.040(12) 0.001(17) -0.027(16)
C19 0.19(2) 0.070(10) 0.121(15) -0.007(10) 0.020(14) 0.019(11)
C20 0.131(14) 0.075(9) 0.072(8) -0.003(7) 0.016(9) -0.008(8)
C21 0.148(15) 0.094(10) 0.053(7) 0.005(7) -0.001(8) -0.023(10)
C22 0.105(11) 0.069(8) 0.072(8) -0.002(7) 0.004(7) -0.010(7)
C23 0.092(11) 0.092(10) 0.081(9) 0.019(8) 0.008(8) 0.001(8)
C24 0.128(14) 0.073(9) 0.088(10) 0.012(8) -0.020(9) -0.001(8)
C25 0.145(18) 0.102(13) 0.109(14) -0.004(11) -0.009(12) -0.025(11)
C26 0.129(15) 0.088(10) 0.092(11) 0.011(9) -0.012(10) -0.016(9)
C27 0.132(15) 0.086(10) 0.092(11) 0.012(9) 0.007(10) -0.015(9)
C28 0.089(9) 0.065(7) 0.064(7) 0.003(6) 0.001(6) 0.006(6)
C29 0.096(11) 0.096(11) 0.084(9) -0.004(8) -0.009(8) 0.016(8)
C30 0.138(14) 0.055(7) 0.089(10) 0.002(7) 0.002(9) -0.018(8)
C31 0.17(2) 0.116(15) 0.092(11) -0.026(11) -0.041(12) 0.036(13)
C32 0.142(14) 0.079(9) 0.139(13) -0.009(10) -0.024(11) 0.020(9)
C33 0.20(2) 0.094(13) 0.093(12) -0.003(10) -0.014(14) -0.014(14)
C34 0.128(15) 0.093(11) 0.080(10) -0.020(8) -0.014(9) 0.018(10)
C35 0.169(16) 0.137(14) 0.112(13) -0.028(11) -0.001(12) -0.006(12)
C36 0.143(14) 0.133(13) 0.093(10) -0.021(10) 0.012(10) 0.028(11)
C37 0.139(18) 0.111(14) 0.125(15) 0.006(12) 0.045(13) 0.016(11)
C38 0.113(13) 0.076(9) 0.108(12) 0.009(9) 0.035(10) 0.014(8)
C39 0.106(12) 0.075(9) 0.090(10) 0.007(8) -0.013(9) -0.005(8)
C40 0.135(14) 0.095(10) 0.054(7) 0.002(7) 0.012(8) 0.022(9)
C41 0.092(11) 0.076(9) 0.106(11) 0.017(8) -0.008(9) -0.005(7)
C42 0.090(12) 0.105(12) 0.133(15) 0.001(11) 0.011(10) -0.001(9)
C43 0.081(13) 0.119(15) 0.24(3) 0.040(17) 0.017(15) 0.009(10)
C44 0.104(15) 0.088(12) 0.19(2) 0.008(13) 0.012(14) 0.014(10)
C45 0.142(19) 0.102(14) 0.18(2) 0.035(15) 0.043(16) 0.027(12)
C46 0.124(15) 0.096(11) 0.094(11) 0.024(9) 0.044(10) 0.017(10)
C47 0.132(17) 0.098(12) 0.129(15) 0.037(11) 0.003(13) -0.006(11)
C48 0.142(17) 0.092(12) 0.117(14) 0.021(10) 0.029(12) 0.007(10)
C49 0.099(12) 0.062(7) 0.106(11) 0.012(7) -0.017(9) -0.006(7)
C50 0.104(12) 0.065(7) 0.078(8) 0.012(6) -0.028(8) 0.001(7)
C51 0.143(16) 0.085(10) 0.080(10) 0.005(8) -0.007(10) 0.001(10)
C52 0.115(13) 0.081(9) 0.086(10) -0.007(8) 0.005(9) 0.020(8)
C53 0.150(18) 0.111(13) 0.086(11) -0.025(10) -0.008(11) 0.021(12)
C54 0.142(19) 0.16(2) 0.073(10) -0.005(11) -0.023(11) 0.009(14)
C55 0.22(3) 0.084(12) 0.092(12) -0.007(10) -0.013(15) 0.052(14)
C56 0.145(18) 0.067(9) 0.138(17) -0.015(10) -0.030(14) 0.010(9)
C57 0.145(15) 0.133(14) 0.153(15) -0.019(13) -0.026(13) 0.021(12)
C58 0.133(14) 0.119(13) 0.130(13) -0.015(11) -0.023(12) -0.002(10)
C59 0.16(2) 0.082(11) 0.133(17) 0.003(11) -0.024(14) 0.004(11)
C60 0.104(13) 0.066(9) 0.161(18) 0.009(10) -0.007(12) -0.005(8)
C61 0.095(12) 0.107(12) 0.084(10) 0.002(9) -0.008(8) -0.007(8)
C62 0.108(12) 0.068(8) 0.088(9) -0.019(7) -0.006(9) 0.006(7)
C63 0.117(16) 0.107(14) 0.16(2) -0.021(14) 0.049(14) -0.002(11)
C64 0.112(18) 0.127(18) 0.24(3) 0.005(19) 0.053(18) 0.009(13)
C65 0.21(3) 0.081(12) 0.21(3) 0.007(14) 0.11(2) 0.007(14)
C66 0.098(13) 0.098(12) 0.111(13) 0.019(10) 0.002(10) -0.012(9)
C67 0.115(14) 0.129(15) 0.085(10) 0.007(10) -0.011(9) -0.033(11)
C68 0.097(11) 0.102(11) 0.068(8) -0.004(8) 0.010(8) -0.001(8)
C69 0.122(13) 0.069(8) 0.089(10) -0.017(7) 0.016(9) -0.001(8)
C70 0.115(15) 0.089(11) 0.143(16) -0.018(11) 0.034(12) -0.022(9)
C71 0.139(17) 0.078(10) 0.120(14) 0.002(10) 0.022(12) 0.016(10)
C72 0.153(18) 0.080(10) 0.100(12) 0.000(9) 0.012(11) -0.026(10)
C73 0.14(2) 0.15(2) 0.102(14) 0.030(13) -0.007(13) -0.040(15)
C74 0.17(2) 0.094(12) 0.094(12) 0.030(10) -0.024(13) -0.027(12)
C75 0.099(12) 0.122(13) 0.073(9) 0.008(9) 0.022(8) -0.018(9)
C76 0.112(14) 0.112(13) 0.093(11) -0.001(10) -0.028(10) 0.008(10)
C77 0.129(16) 0.134(16) 0.064(8) 0.008(9) 0.021(9) -0.005(12)
C78 0.15(2) 0.17(2) 0.15(2) 0.049(18) -0.049(16) -0.046(17)
C79 0.30(4) 0.093(15) 0.27(4) 0.047(19) -0.17(3) -0.062(19)
C80 0.144(19) 0.140(17) 0.090(12) -0.001(11) -0.028(12) -0.012(13)
C81 0.18(2) 0.094(12) 0.132(16) -0.009(12) -0.010(15) -0.035(13)
C82 0.197(19) 0.204(19) 0.178(18) 0.014(16) -0.005(15) 0.003(16)
C83 0.17(2) 0.125(17) 0.16(2) 0.038(16) -0.066(19) -0.034(16)
C84 0.119(16) 0.123(15) 0.111(14) 0.001(12) -0.008(12) -0.019(12)
C85 0.131(18) 0.150(19) 0.100(13) 0.020(13) -0.013(12) -0.010(14)
C86 0.153(15) 0.136(14) 0.129(14) 0.013(12) 0.000(12) 0.005(12)
C87 0.131(16) 0.084(10) 0.124(14) 0.024(10) -0.057(12) 0.004(10)
C88 0.27(4) 0.15(2) 0.100(15) 0.035(15) -0.040(19) -0.06(2)
C89 0.19(3) 0.15(2) 0.101(14) -0.017(14) -0.014(15) -0.028(17)
C90 0.131(17) 0.129(17) 0.136(17) 0.001(14) -0.013(14) 0.024(13)
C91 0.17(2) 0.136(17) 0.116(15) 0.010(13) 0.034(14) -0.038(15)
C92 0.20(3) 0.18(3) 0.18(3) -0.03(2) -0.07(2) 0.03(2)
C93 0.163(15) 0.097(11) 0.130(13) -0.001(10) -0.033(12) -0.023(11)
C94 0.17(2) 0.15(2) 0.122(17) -0.059(16) -0.028(16) 0.059(17)
C95 0.145(16) 0.188(17) 0.142(15) -0.011(14) 0.011(13) -0.032(14)
C96 0.154(15) 0.115(12) 0.114(12) -0.002(10) -0.042(11) -0.003(11)
C97 0.112(12) 0.143(13) 0.086(9) -0.024(10) -0.013(9) -0.002(10)
C98 0.30(3) 0.28(3) 0.30(3) 0.021(19) -0.022(19) -0.005(19)
C99 0.39(4) 0.39(4) 0.38(4) 0.00(2) -0.02(2) 0.01(2)
C100 0.69(12) 1.6(3) 0.09(2) 0.19(7) -0.08(4) -0.88(17)
C101 0.40(7) 0.11(2) 0.48(8) 0.05(4) -0.18(6) -0.02(3)
C102 0.25(5) 0.51(9) 0.14(3) -0.01(4) 0.02(3) 0.06(5)
C103 0.150(17) 0.109(12) 0.051(7) -0.010(7) 0.013(9) -0.024(11)
C104 0.106(13) 0.079(9) 0.093(10) 0.001(8) 0.016(9) -0.008(8)
C105 0.121(14) 0.079(9) 0.089(10) 0.001(8) 0.014(9) -0.005(8)
C106 0.133(15) 0.102(12) 0.067(8) -0.007(8) 0.038(9) -0.037(10)
C107 0.128(16) 0.132(15) 0.065(9) -0.003(9) 0.003(9) -0.014(12)
C108 0.105(16) 0.23(3) 0.132(18) -0.058(19) 0.020(13) -0.023(16)
C109 0.19(2) 0.109(15) 0.126(16) 0.003(13) -0.002(15) 0.040(14)
C110 0.22(3) 0.093(13) 0.113(14) -0.022(11) 0.046(16) -0.041(14)
C111 0.18(2) 0.19(2) 0.070(10) -0.005(12) 0.004(12) -0.030(18)
C112 0.18(2) 0.152(18) 0.060(9) 0.015(10) 0.025(11) 0.000(15)
C113 0.140(17) 0.123(14) 0.058(8) -0.005(9) -0.003(9) -0.003(12)
C114 0.097(10) 0.060(7) 0.071(8) -0.005(6) 0.003(7) -0.005(6)

loop_
_atom_type_symbol
_atom_type_description
_atom_type_scat_dispersion_real
_atom_type_scat_dispersion_imag
_atom_type_scat_source
C C 0.0181 0.0091 'International Tables Vol C Tables 4.2.6.8 and 6.1.1.4'
H H 0.0000 0.0000 'International Tables Vol C Tables 4.2.6.8 and 6.1.1.4'
N N 0.0311 0.0180 'International Tables Vol C Tables 4.2.6.8 and 6.1.1.4'
O O 0.0492 0.0322 'International Tables Vol C Tables 4.2.6.8 and 6.1.1.4'
F F 0.0727 0.0534 'International Tables Vol C Tables 4.2.6.8 and 6.1.1.4'
S S 0.3331 0.5567 'International Tables Vol C Tables 4.2.6.8 and 6.1.1.4'
Rh Rh 0.0927 3.6045 'International Tables Vol C Tables 4.2.6.8 and 6.1.1.4'
Ag Ag 0.1306 4.2820 'International Tables Vol C Tables 4.2.6.8 and 6.1.1.4'

loop_
_geom_angle_atom_site_label_1
_geom_angle_atom_site_label_2
_geom_angle_atom_site_label_3
_geom_angle
N9 Rh1 C75 115.9(6)
N9 Rh1 C76 92.9(7)
C75 Rh1 C76 37.5(7)
N9 Rh1 C77 105.3(7)
C75 Rh1 C77 64.8(7)
C76 Rh1 C77 39.5(7)
N9 Rh1 C73 139.6(9)
C75 Rh1 C73 66.3(8)
C76 Rh1 C73 64.2(8)
C77 Rh1 C73 36.2(8)
N9 Rh1 N2 84.0(6)
C75 Rh1 N2 160.0(6)
C76 Rh1 N2 146.6(7)
C77 Rh1 N2 109.4(7)
C73 Rh1 N2 97.4(7)
N9 Rh1 N1 85.8(5)
C75 Rh1 N1 104.0(6)
C76 Rh1 N1 134.5(7)
C77 Rh1 N1 166.7(7)
C73 Rh1 N1 134.2(8)
N2 Rh1 N1 78.6(5)
N9 Rh1 C74 154.3(7)
C75 Rh1 C74 39.0(7)
C76 Rh1 C74 63.2(7)
C77 Rh1 C74 63.0(8)
C73 Rh1 C74 39.7(9)
N2 Rh1 C74 121.0(7)
N1 Rh1 C74 103.8(7)
C86 Rh2 C84 67.0(8)
C86 Rh2 C87 40.6(7)
C84 Rh2 C87 65.1(9)
C86 Rh2 N3 96.1(7)
C84 Rh2 N3 160.0(7)
C87 Rh2 N3 109.6(8)
C86 Rh2 N13 140.3(8)
C84 Rh2 N13 118.8(7)
C87 Rh2 N13 103.0(6)
N3 Rh2 N13 81.0(5)
C86 Rh2 C85 40.3(5)
C84 Rh2 C85 41.4(7)
C87 Rh2 C85 67.8(7)
N3 Rh2 C85 118.6(7)
N13 Rh2 C85 159.9(6)
C86 Rh2 N4 132.2(7)
C84 Rh2 N4 104.5(7)
C87 Rh2 N4 168.4(7)
N3 Rh2 N4 78.4(5)
N13 Rh2 N4 86.3(5)
C85 Rh2 N4 101.2(6)
C86 Rh2 C83 68.1(9)
C84 Rh2 C83 34.2(9)
C87 Rh2 C83 42.3(9)
N3 Rh2 C83 150.4(9)
N13 Rh2 C83 95.3(7)
C85 Rh2 C83 65.6(8)
N4 Rh2 C83 130.9(9)
N10 Rh3 C95 137.5(6)
N10 Rh3 C96 102.0(6)
C95 Rh3 C96 38.7(2)
N10 Rh3 N5 84.2(5)
C95 Rh3 N5 97.6(5)
C96 Rh3 N5 114.1(5)
N10 Rh3 C94 158.3(5)
C95 Rh3 C94 38.4(2)
C96 Rh3 C94 64.2(3)
N5 Rh3 C94 116.4(6)
N10 Rh3 C97 95.2(5)
C95 Rh3 C97 64.1(3)
C96 Rh3 C97 38.2(2)
N5 Rh3 C97 151.6(5)
C94 Rh3 C97 63.5(3)
N10 Rh3 C93 122.0(5)
C95 Rh3 C93 63.8(3)
C96 Rh3 C93 63.6(3)
N5 Rh3 C93 153.9(6)
C94 Rh3 C93 37.8(2)
C97 Rh3 C93 37.6(2)
N10 Rh3 N6 84.3(6)
C95 Rh3 N6 138.0(6)
C96 Rh3 N6 164.8(4)
N5 Rh3 N6 80.1(4)
C94 Rh3 N6 105.3(5)
C97 Rh3 N6 128.2(5)
C93 Rh3 N6 101.2(5)
C104 Rh4 C107 64.3(8)
C104 Rh4 C106 65.0(6)
C107 Rh4 C106 38.2(7)
C104 Rh4 N14 154.2(6)
C107 Rh4 N14 96.9(7)
C106 Rh4 N14 111.8(6)
C104 Rh4 C103 38.8(7)
C107 Rh4 C103 39.1(7)
C106 Rh4 C103 65.7(6)
N14 Rh4 C103 115.6(7)
C104 Rh4 C105 37.5(6)
C107 Rh4 C105 63.7(8)
C106 Rh4 C105 39.2(7)
N14 Rh4 C105 150.4(6)
C103 Rh4 C105 64.2(7)
C104 Rh4 N7 121.8(6)
C107 Rh4 N7 140.8(7)
C106 Rh4 N7 105.3(6)
N14 Rh4 N7 84.0(5)
C103 Rh4 N7 160.2(7)
C105 Rh4 N7 97.4(6)
C104 Rh4 N8 98.7(6)
C107 Rh4 N8 140.7(6)
C106 Rh4 N8 163.0(6)
N14 Rh4 N8 85.0(5)
C103 Rh4 N8 105.2(6)
C105 Rh4 N8 124.4(6)
N7 Rh4 N8 78.4(5)
O1' Ag1 O1 42(3)
O1' Ag1 N16 97(3)
O1 Ag1 N16 119.3(5)
O1' Ag1 N12 94(3)
O1 Ag1 N12 117.9(5)
N16 Ag1 N12 104.5(4)
O1' Ag1 N11 109(3)
O1 Ag1 N11 85.4(5)
N16 Ag1 N11 153.3(5)
N12 Ag1 N11 68.3(4)
O1' Ag1 N15 115(3)
O1 Ag1 N15 87.7(5)
N16 Ag1 N15 69.8(5)
N12 Ag1 N15 151.2(5)
N11 Ag1 N15 103.6(5)
C7 N1 C1 100.5(13)
C7 N1 Rh1 110.4(11)
C1 N1 Rh1 147.5(10)
C8 N2 C9 105.2(15)
C8 N2 Rh1 107.3(12)
C9 N2 Rh1 144.7(11)
C8 N3 C14 103.2(15)
C8 N3 Rh2 109.1(11)
C14 N3 Rh2 147.5(13)
C7 N4 C6 101.8(13)
C7 N4 Rh2 112.8(11)
C6 N4 Rh2 144.8(10)
C21 N5 C15 103.9(13)
C21 N5 Rh3 107.9(10)
C15 N5 Rh3 145.9(11)
C22 N6 C23 108.1(14)
C22 N6 Rh3 105.7(10)
C23 N6 Rh3 144.0(11)
C22 N7 C28 102.8(11)
C22 N7 Rh4 111.3(9)
C28 N7 Rh4 145.6(10)
C21 N8 C20 102.8(12)
C21 N8 Rh4 111.9(10)
C20 N8 Rh4 144.4(11)
C41 N9 C45 118.3(16)
C41 N9 Rh1 123.6(13)
C45 N9 Rh1 117.9(12)
C46 N10 C50 115.6(15)
C46 N10 Rh3 122.9(12)
C50 N10 Rh3 121.5(11)
C39 N11 C42 117.1(16)
C39 N11 Ag1 115.6(12)
C42 N11 Ag1 126.5(12)
C40 N12 C49 114.1(15)
C40 N12 Ag1 117.9(12)
C49 N12 Ag1 127.7(10)
C63 N13 C67 125(2)
C63 N13 Rh2 117.9(13)
C67 N13 Rh2 117.0(15)
C68 N14 C72 120.2(16)
C68 N14 Rh4 121.0(12)
C72 N14 Rh4 118.6(12)
C61 N15 C66 114.4(15)
C61 N15 Ag1 114.6(11)
C66 N15 Ag1 130.5(11)
C62 N16 C69 118.0(15)
C62 N16 Ag1 115.8(11)
C69 N16 Ag1 126.2(11)
O1' O1 Ag1 69(4)
O1 O1' Ag1 69(4)
O3 S1 O2 116.7(13)
O3 S1 O4 118.2(12)
O2 S1 O4 109.2(13)
O3 S1 C113 104.0(11)
O2 S1 C113 101.8(11)
O4 S1 C113 104.6(10)
O7 S2 O5 109(2)
O7 S2 O6 118(2)
O5 S2 O6 114.8(15)
O7 S2 C114 105.4(15)
O5 S2 C114 106.7(11)
O6 S2 C114 101.2(10)
N1 C1 C2 131.0(15)
N1 C1 C6 109.0(13)
C2 C1 C6 119.8(15)
C3 C2 C1 120.0(17)
C4 C3 C2 120(2)
C3 C4 C5 119.9(19)
C6 C5 C4 120.1(17)
N4 C6 C5 134.5(16)
N4 C6 C1 105.8(13)
C5 C6 C1 119.7(16)
N1 C7 N4 122.7(17)
N1 C7 C8 121.2(14)
N4 C7 C8 115.9(14)
N3 C8 N2 115.8(16)
N3 C8 C7 123.4(14)
N2 C8 C7 120.8(15)
C10 C9 N2 126(2)
C10 C9 C14 129(2)
N2 C9 C14 104.8(14)
C9 C10 C11 111(2)
C12 C11 C10 122(3)
C11 C12 C13 123(3)
C14 C13 C12 110(2)
N3 C14 C9 110.8(15)
N3 C14 C13 125(2)
C9 C14 C13 124(2)
C16 C15 N5 130.4(16)
C16 C15 C20 121.4(16)
N5 C15 C20 107.9(13)
C15 C16 C17 117.8(18)
C16 C17 C18 119.5(19)
C19 C18 C17 122.6(19)
C20 C19 C18 114(2)
C19 C20 N8 129.1(15)
C19 C20 C15 123.2(16)
N8 C20 C15 107.1(13)
N5 C21 N8 118.2(14)
N5 C21 C22 122.8(13)
N8 C21 C22 117.6(14)
N6 C22 N7 115.6(13)
N6 C22 C21 123.3(14)
N7 C22 C21 120.7(13)
N6 C23 C24 136.8(17)
N6 C23 C28 106.9(12)
C24 C23 C28 116.1(15)
C23 C24 C25 124.7(17)
C24 C25 C26 114.9(18)
C27 C26 C25 126.4(17)
C28 C27 C26 114.9(16)
C27 C28 N7 131.1(14)
C27 C28 C23 122.4(13)
N7 C28 C23 106.3(12)
C30 C29 C34 127.4(17)
C30 C29 C38 111.8(14)
C34 C29 C38 120.7(16)
C31 C30 C29 116.9(17)
C31 C30 C40 136.6(17)
C29 C30 C40 106.3(14)
C30 C31 C32 121(2)
C31 C32 C33 120(2)
C34 C33 C32 119.3(18)
C33 C34 C29 115.3(18)
C33 C34 C35 125.7(18)
C29 C34 C35 118.8(19)
C36 C35 C34 119(2)
C35 C36 C37 127(2)
C38 C37 C36 118(2)
C37 C38 C39 138.5(19)
C37 C38 C29 116.6(17)
C39 C38 C29 104.9(13)
N11 C39 C38 132.4(17)
N11 C39 C40 120.8(16)
C38 C39 C40 106.6(13)
N12 C40 C30 132.5(17)
N12 C40 C39 116.9(16)
C30 C40 C39 110.3(12)
N9 C41 C42 123.9(17)
C41 C42 N11 121.7(16)
C41 C42 C43 117.6(17)
N11 C42 C43 120.6(18)
C44 C43 C42 115(2)
C45 C44 C43 127(2)
C44 C45 N9 118(2)
N10 C46 C47 124.5(16)
C48 C47 C46 115.5(17)
C49 C48 C47 120(2)
C48 C49 C50 120.6(16)
C48 C49 N12 119.9(17)
C50 C49 N12 119.1(13)
C49 C50 N10 123.1(13)
C60 C51 C56 127(2)
C60 C51 C52 110.8(16)
C56 C51 C52 121.4(18)
C53 C52 C51 118.3(17)
C53 C52 C62 135.7(19)
C51 C52 C62 105.6(15)
C52 C53 C54 122(2)
C55 C54 C53 124(2)
C54 C55 C56 118(2)
C57 C56 C51 110(2)
C57 C56 C55 134(2)
C51 C56 C55 116(2)
C58 C57 C56 130(3)
C57 C58 C59 115(2)
C58 C59 C60 126(2)
C51 C60 C59 111(2)
C51 C60 C61 110.5(17)
C59 C60 C61 138(2)
N15 C61 C60 136.4(17)
N15 C61 C62 117.5(15)
C60 C61 C62 106.1(15)
N16 C62 C52 130.9(17)
N16 C62 C61 122.0(15)
C52 C62 C61 106.8(15)
N13 C63 C64 114(2)
C65 C64 C63 128(2)
C64 C65 C66 115(2)
C67 C66 N15 117.6(18)
C67 C66 C65 122.4(18)
N15 C66 C65 120.0(17)
C66 C67 N13 116(2)
N14 C68 C69 120.5(16)
C68 C69 C70 120.7(16)
C68 C69 N16 121.8(14)
C70 C69 N16 117.4(15)
C69 C70 C71 119.5(18)
C72 C71 C70 114.9(17)
C71 C72 N14 123.7(17)
C78 C73 C77 125(3)
C78 C73 C74 127(3)
C77 C73 C74 106.8(18)
C78 C73 Rh1 132.1(18)
C77 C73 Rh1 71.7(11)
C74 C73 Rh1 70.6(11)
C75 C74 C73 107.1(19)
C75 C74 C79 123(2)
C73 C74 C79 130(2)
C75 C74 Rh1 68.3(10)
C73 C74 Rh1 69.7(12)
C79 C74 Rh1 123.6(15)
C76 C75 C74 107.6(18)
C76 C75 C80 128.5(17)
C74 C75 C80 122.7(19)
C76 C75 Rh1 72.1(11)
C74 C75 Rh1 72.7(11)
C80 C75 Rh1 130.3(11)
C75 C76 C77 108.5(17)
C75 C76 C81 124(2)
C77 C76 C81 127.2(19)
C75 C76 Rh1 70.4(11)
C77 C76 Rh1 71.0(10)
C81 C76 Rh1 127.9(13)
C73 C77 C76 109.7(19)
C73 C77 C82 126(2)
C76 C77 C82 124(2)
C73 C77 Rh1 72.1(12)
C76 C77 Rh1 69.5(9)
C82 C77 Rh1 126.4(16)
C84 C83 C88 136(3)
C84 C83 C87 104(2)
C88 C83 C87 118(3)
C84 C83 Rh2 67.1(14)
C88 C83 Rh2 120.3(18)
C87 C83 Rh2 64.2(12)
C83 C84 C85 117(2)
C83 C84 C89 123(2)
C85 C84 C89 119(2)
C83 C84 Rh2 78.8(17)
C85 C84 Rh2 70.5(12)
C89 C84 Rh2 131.6(14)
C90 C85 C86 129(2)
C90 C85 C84 129(2)
C86 C85 C84 102.0(18)
C90 C85 Rh2 132.2(16)
C86 C85 Rh2 66.0(13)
C84 C85 Rh2 68.1(13)
C87 C86 C85 110.6(18)
C87 C86 C91 123(2)
C85 C86 C91 125(2)
C87 C86 Rh2 72.4(12)
C85 C86 Rh2 73.7(14)
C91 C86 Rh2 133.8(18)
C92 C87 C86 131(2)
C92 C87 C83 123(2)
C86 C87 C83 105.6(18)
C92 C87 Rh2 132.3(17)
C86 C87 Rh2 67.0(12)
C83 C87 Rh2 73.5(12)
C94 C93 C97 108.0
C94 C93 C98 126.0
C97 C93 C98 126.0
C94 C93 Rh3 69.8(4)
C97 C93 Rh3 70.6(4)
C98 C93 Rh3 125.3(4)
C93 C94 C95 108.0
C93 C94 C99 126.0
C95 C94 C99 126.0
C93 C94 Rh3 72.5(4)
C95 C94 Rh3 69.3(4)
C99 C94 Rh3 123.9(4)
C94 C95 C96 108.0
C94 C95 C100 126.0
C96 C95 C100 126.0
C94 C95 Rh3 72.3(4)
C96 C95 Rh3 71.1(5)
C100 C95 Rh3 122.3(4)
C97 C96 C95 108.0
C97 C96 C101 126.0
C95 C96 C101 126.0
C97 C96 Rh3 72.7(4)
C95 C96 Rh3 70.2(5)
C101 C96 Rh3 122.8(4)
C93 C97 C96 108.0
C93 C97 C102 126.0
C96 C97 C102 126.0
C93 C97 Rh3 71.8(4)
C96 C97 Rh3 69.2(4)
C102 C97 Rh3 124.6(4)
C104 C103 C107 105.1(17)
C104 C103 C112 126.4(18)
C107 C103 C112 128(2)
C104 C103 Rh4 69.7(9)
C107 C103 Rh4 69.6(9)
C112 C103 Rh4 130.3(12)
C105 C104 C103 109.8(17)
C105 C104 C108 130(2)
C103 C104 C108 120.0(18)
C105 C104 Rh4 72.7(10)
C103 C104 Rh4 71.5(9)
C108 C104 Rh4 121.6(13)
C104 C105 C106 108.8(16)
C104 C105 C109 124.3(19)
C106 C105 C109 126.9(17)
C104 C105 Rh4 69.8(10)
C106 C105 Rh4 69.7(9)
C109 C105 Rh4 127.1(13)
C107 C106 C105 105.6(14)
C107 C106 C110 123(2)
C105 C106 C110 130.1(19)
C107 C106 Rh4 70.3(10)
C105 C106 Rh4 71.2(9)
C110 C106 Rh4 131.8(11)
C106 C107 C103 110.6(19)
C106 C107 C111 126.5(19)
C103 C107 C111 122.9(19)
C106 C107 Rh4 71.5(10)
C103 C107 Rh4 71.3(10)
C111 C107 Rh4 124.5(13)
F2 C113 F1 103.0(19)
F2 C113 F3 101.0(15)
F1 C113 F3 109.7(18)
F2 C113 S1 112.7(15)
F1 C113 S1 115.9(12)
F3 C113 S1 113.2(16)
F4 C114 F6 114.9(18)
F4 C114 F5 105.3(18)
F6 C114 F5 104.6(16)
F4 C114 S2 112.8(13)
F6 C114 S2 108.7(13)
F5 C114 S2 110.1(11)

loop_
_geom_bond_atom_site_label_1
_geom_bond_atom_site_label_2
_geom_bond_distance
Rh1 N9 2.112(14)
Rh1 C75 2.140(19)
Rh1 C76 2.162(17)
Rh1 C77 2.182(16)
Rh1 C73 2.19(2)
Rh1 N2 2.188(17)
Rh1 N1 2.196(12)
Rh1 C74 2.200(19)
Rh2 C86 2.07(2)
Rh2 C84 2.14(2)
Rh2 C87 2.141(18)
Rh2 N3 2.154(14)
Rh2 N13 2.171(19)
Rh2 C85 2.17(2)
Rh2 N4 2.177(12)
Rh2 C83 2.28(3)
Rh3 N10 2.068(15)
Rh3 C95 2.137(13)
Rh3 C96 2.149(11)
Rh3 N5 2.174(13)
Rh3 C94 2.176(13)
Rh3 C97 2.195(11)
Rh3 C93 2.212(12)
Rh3 N6 2.236(13)
Rh4 C104 2.115(16)
Rh4 C107 2.117(17)
Rh4 C106 2.132(16)
Rh4 N14 2.138(14)
Rh4 C103 2.138(14)
Rh4 C105 2.152(16)
Rh4 N7 2.154(11)
Rh4 N8 2.182(12)
Ag1 O1' 2.37(11)
Ag1 O1 2.375(13)
Ag1 N16 2.408(13)
Ag1 N12 2.420(14)
Ag1 N11 2.450(15)
Ag1 N15 2.462(14)
N1 C7 1.254(19)
N1 C1 1.38(2)
N2 C8 1.36(2)
N2 C9 1.42(2)
N3 C8 1.33(2)
N3 C14 1.40(2)
N4 C7 1.313(19)
N4 C6 1.367(19)
N5 C21 1.297(19)
N5 C15 1.41(2)
N6 C22 1.296(18)
N6 C23 1.31(2)
N7 C22 1.351(18)
N7 C28 1.397(17)
N8 C21 1.352(19)
N8 C20 1.415(18)
N9 C41 1.31(2)
N9 C45 1.43(2)
N10 C46 1.32(2)
N10 C50 1.40(2)
N11 C39 1.27(2)
N11 C42 1.42(2)
N12 C40 1.295(18)
N12 C49 1.43(2)
N13 C63 1.36(2)
N13 C67 1.42(2)
N14 C68 1.304(19)
N14 C72 1.37(2)
N15 C61 1.30(2)
N15 C66 1.40(2)
N16 C62 1.25(2)
N16 C69 1.42(2)
O1 O1' 1.72(12)
O2 S1 1.383(18)
O3 S1 1.373(15)
O4 S1 1.446(16)
O5 S2 1.43(2)
O6 S2 1.46(2)
O7 S2 1.41(2)
S1 C113 1.79(2)
S2 C114 1.794(15)
F1 C113 1.32(2)
F2 C113 1.31(2)
F3 C113 1.33(2)
F4 C114 1.25(2)
F5 C114 1.39(2)
F6 C114 1.29(2)
C1 C2 1.41(2)
C1 C6 1.43(2)
C2 C3 1.41(2)
C3 C4 1.39(3)
C4 C5 1.44(3)
C5 C6 1.38(2)
C7 C8 1.43(2)
C9 C10 1.32(3)
C9 C14 1.42(3)
C10 C11 1.53(4)
C11 C12 1.440(19)
C12 C13 1.50(4)
C13 C14 1.46(3)
C15 C16 1.33(2)
C15 C20 1.42(2)
C16 C17 1.40(3)
C17 C18 1.43(3)
C18 C19 1.40(3)
C19 C20 1.39(2)
C21 C22 1.42(2)
C23 C24 1.33(2)
C23 C28 1.46(2)
C24 C25 1.38(2)
C25 C26 1.38(2)
C26 C27 1.37(2)
C27 C28 1.36(2)
C29 C30 1.36(2)
C29 C34 1.44(2)
C29 C38 1.55(2)
C30 C31 1.33(3)
C30 C40 1.46(2)
C31 C32 1.43(2)
C32 C33 1.47(3)
C33 C34 1.36(3)
C34 C35 1.44(3)
C35 C36 1.32(3)
C36 C37 1.48(3)
C37 C38 1.39(2)
C38 C39 1.43(2)
C39 C40 1.50(2)
C41 C42 1.40(2)
C42 C43 1.45(3)
C43 C44 1.33(3)
C44 C45 1.33(3)
C46 C47 1.45(3)
C47 C48 1.43(3)
C48 C49 1.33(2)
C49 C50 1.37(2)
C51 C60 1.38(3)
C51 C56 1.42(3)
C51 C52 1.47(3)
C52 C53 1.36(3)
C52 C62 1.48(2)
C53 C54 1.38(2)
C54 C55 1.36(3)
C55 C56 1.52(3)
C56 C57 1.34(3)
C57 C58 1.32(3)
C58 C59 1.34(3)
C59 C60 1.41(3)
C60 C61 1.44(2)
C61 C62 1.52(2)
C63 C64 1.40(3)
C64 C65 1.34(3)
C65 C66 1.43(3)
C66 C67 1.40(3)
C68 C69 1.37(2)
C69 C70 1.37(2)
C70 C71 1.44(2)
C71 C72 1.37(3)
C73 C78 1.34(3)
C73 C77 1.36(3)
C73 C74 1.49(3)
C74 C75 1.45(2)
C74 C79 1.55(3)
C75 C76 1.38(3)
C75 C80 1.59(3)
C76 C77 1.47(3)
C76 C81 1.52(2)
C77 C82 1.60(3)
C83 C84 1.30(3)
C83 C88 1.44(3)
C83 C87 1.60(4)
C84 C85 1.52(3)
C84 C89 1.59(3)
C85 C90 1.45(3)
C85 C86 1.464(17)
C86 C87 1.46(3)
C86 C91 1.481(17)
C87 C92 1.41(3)
C93 C94 1.421(7)
C93 C97 1.421(7)
C93 C98 1.510(8)
C94 C95 1.421(7)
C94 C99 1.511(8)
C95 C96 1.421(7)
C95 C100 1.510(8)
C96 C97 1.421(7)
C96 C101 1.510(8)
C97 C102 1.510(8)
C103 C104 1.41(3)
C103 C107 1.43(3)
C103 C112 1.54(3)
C104 C105 1.37(2)
C104 C108 1.50(3)
C105 C106 1.44(3)
C105 C109 1.53(3)
C106 C107 1.39(3)
C106 C110 1.53(2)
C107 C111 1.57(3)

loop_
_platon_squeeze_void_nr
_platon_squeeze_void_average_x
_platon_squeeze_void_average_y
_platon_squeeze_void_average_z
_platon_squeeze_void_volume
_platon_squeeze_void_count_electrons
1 -0.063 0.436 -0.042 7353.3 1916.8
2 0.250 0.250 -0.011 29.6 3.5
3 0.750 0.750 0.011 29.6 2.8
4 0.250 0.250 0.489 29.6 3.3
5 0.750 0.750 0.511 29.6 2.0
